data_2208681
loop_
_publ_author_name
'Wen-Jie Lu'
'Kai-Long Zhong'
'Yi-Min Zhu'

_publ_section_title
;Bis(1,10-phenanthroline-\k^2^<i>N</i>,<i>N</i>')(sulfato-\k^2^<i>O</i>,<i>O</i>')cadmium(II)
 1,2-ethanediol solvate
;
_journal_coeditor_code NG2021
_journal_issue 4
_journal_name_full 'Acta Crystallographica Section E'
_journal_page_first m891
_journal_page_last m893
_journal_paper_doi 10.1107/S1600536806010592
_journal_volume 62
_journal_year 2006
_chemical_formula_iupac '[Cd (S O4) (C12 H8 N2)2] , C2 H6 O2'
_chemical_formula_moiety 'C24 H16 Cd N4 O4 S , C2 H6 O2'
_chemical_formula_sum 'C26 H22 Cd N4 O6 S'
_chemical_formula_weight 630.94
_chemical_name_systematic
;
Bis(1,10-phenanthroline-\k^2^<i>N</i>,<i>N</i>')(sulfato-
\k^2^<i>O</i>,<i>O</i>')cadmium(II) 1,2-ethanediol solvate
;
_space_group_IT_number 15
_symmetry_cell_setting monoclinic
_symmetry_space_group_name_Hall '-C 2yc'
_symmetry_space_group_name_H-M 'C 1 2/c 1'
_atom_sites_solution_hydrogens geom
_atom_sites_solution_primary direct
_atom_sites_solution_secondary difmap
_audit_creation_method SHELXL97
_cell_angle_alpha 90.00
_cell_angle_beta 121.115(2)
_cell_angle_gamma 90.00
_cell_formula_units_Z 4
_cell_length_a 18.022(2)
_cell_length_b 12.1978(14)
_cell_length_c 13.2366(15)
_cell_measurement_reflns_used 3452
_cell_measurement_temperature 293(2)
_cell_measurement_theta_max 27.45
_cell_measurement_theta_min 3.18
_cell_volume 2491.2(5)
_computing_cell_refinement 'SAINT (Bruker, 1998)'
_computing_data_collection 'SMART (Bruker, 1998)'
_computing_data_reduction SAINT
_computing_molecular_graphics 'SHELXTL (Bruker, 1998)'
_computing_publication_material SHELXTL
_computing_structure_refinement 'SHELXL97 (Sheldrick, 1997)'
_computing_structure_solution 'SHELXS97 (Sheldrick, 1997)'
_diffrn_ambient_temperature 293(2)
_diffrn_measured_fraction_theta_full 0.999
_diffrn_measured_fraction_theta_max 0.999
_diffrn_measurement_device_type 'Bruker SMART CCD 1K area-detector'
_diffrn_measurement_method '\f and \w'
_diffrn_radiation_monochromator graphite
_diffrn_radiation_source 'fine-focus sealed tube'
_diffrn_radiation_type Mo-K\a
_diffrn_radiation_wavelength 0.71073
_diffrn_reflns_av_R_equivalents 0.0309
_diffrn_reflns_av_sigmaI/netI 0.0350
_diffrn_reflns_limit_h_max 12
_diffrn_reflns_limit_h_min -24
_diffrn_reflns_limit_k_max 16
_diffrn_reflns_limit_k_min -16
_diffrn_reflns_limit_l_max 17
_diffrn_reflns_limit_l_min -17
_diffrn_reflns_number 8598
_diffrn_reflns_theta_full 28.30
_diffrn_reflns_theta_max 28.30
_diffrn_reflns_theta_min 2.13
_diffrn_standards_number 0
_exptl_absorpt_coefficient_mu 1.011
_exptl_absorpt_correction_T_max 0.8233
_exptl_absorpt_correction_T_min 0.7185
_exptl_absorpt_correction_type multi-scan
_exptl_absorpt_process_details '(SADABS; Sheldrick, 1996)'
_exptl_crystal_colour Pale-yellow
_exptl_crystal_density_diffrn 1.682
_exptl_crystal_density_method 'not measured'
_exptl_crystal_description Block
_exptl_crystal_F_000 1272
_exptl_crystal_size_max 0.35
_exptl_crystal_size_mid 0.29
_exptl_crystal_size_min 0.20
_refine_diff_density_max 0.494
_refine_diff_density_min -0.353
_refine_ls_extinction_method none
_refine_ls_goodness_of_fit_ref 1.086
_refine_ls_hydrogen_treatment constr
_refine_ls_matrix_type full
_refine_ls_number_parameters 173
_refine_ls_number_reflns 3101
_refine_ls_number_restraints 12
_refine_ls_restrained_S_all 1.122
_refine_ls_R_factor_all 0.0393
_refine_ls_R_factor_gt 0.0313
_refine_ls_shift/su_max 0.001
_refine_ls_shift/su_mean 0.000
_refine_ls_structure_factor_coef Fsqd
_refine_ls_weighting_details 'calc w = 1/[\s^2^(Fo^2^)+(0.0348P)^2^+1.3354P] where P=(Fo^2^+2Fc^2^)/3'
_refine_ls_weighting_scheme calc
_refine_ls_wR_factor_gt 0.0716
_refine_ls_wR_factor_ref 0.0766
_reflns_number_gt 2710
_reflns_number_total 3101
_reflns_threshold_expression I>2\s(I)
_cod_data_source_file ng2021.cif
_cod_data_source_block I
_cod_depositor_comments
;
The following automatic conversions were performed:
'_symmetry_cell_setting' value 'Monoclinic' changed to 'monoclinic'
according to '/home/saulius/struct/CIF-dictionaries/cif_core.dic'
dictionary named 'cif_core.dic' version 2.4.1 from 2010-06-29.

Automatic conversion script
Id: cif_fix_enum 1527 2010-12-29 10:47:43Z saulius 

The following automatic conversions were performed:

'_symmetry_cell_setting' value 'Monoclinic' changed to 'monoclinic'
according to /home/saulius/struct/CIF-dictionaries/cif_core.dic
dictionary named 'cif_core.dic' version 2.4.1 from 2010-06-29.

Automatic conversion script
Id: cif_fix_values 1715 2011-07-08 13:25:40Z adriana 
;
_cod_original_sg_symbol_H-M 'C2 /c '
_cod_database_code 2208681
_cod_database_fobs_code 2208681

loop_
_symmetry_equiv_pos_as_xyz
'x, y, z'
'-x, y, -z+1/2'
'x+1/2, y+1/2, z'
'-x+1/2, y+1/2, -z+1/2'
'-x, -y, -z'
'x, -y, z-1/2'
'-x+1/2, -y+1/2, -z'
'x+1/2, -y+1/2, z-1/2'

loop_
_atom_site_type_symbol
_atom_site_label
_atom_site_fract_x
_atom_site_fract_y
_atom_site_fract_z
_atom_site_U_iso_or_equiv
_atom_site_adp_type
_atom_site_calc_flag
_atom_site_refinement_flags
_atom_site_occupancy
Cd Cd1 0.5000 0.68715(2) 0.2500 0.03350(10) Uani d S 1
S S1 0.5000 0.44572(6) 0.2500 0.02955(17) Uani d S 1
N N2 0.60679(14) 0.80245(15) 0.39265(19) 0.0347(5) Uani d . 1
O O2 0.57667(12) 0.37764(16) 0.29145(18) 0.0476(5) Uani d . 1
O O1 0.48849(13) 0.51948(16) 0.15375(16) 0.0482(5) Uani d . 1
C C4 0.72996(17) 0.82525(19) 0.2418(2) 0.0359(5) Uani d . 1
C C11 0.66922(16) 0.83380(18) 0.3707(2) 0.0305(5) Uani d . 1
N N1 0.59864(14) 0.72769(17) 0.19176(19) 0.0356(4) Uani d . 1
C C1 0.59493(19) 0.6901(2) 0.0950(3) 0.0433(6) Uani d . 1
H H1A 0.5496 0.6437 0.0455 0.052 Uiso calc R 1
C C12 0.66481(16) 0.79502(18) 0.2644(2) 0.0313(5) Uani d . 1
C C7 0.73898(17) 0.90134(19) 0.4483(2) 0.0360(5) Uani d . 1
C C6 0.80368(18) 0.9301(2) 0.4218(2) 0.0431(6) Uani d . 1
H H6A 0.8495 0.9748 0.4736 0.052 Uiso calc R 1
C C10 0.6118(2) 0.8378(2) 0.4911(2) 0.0430(6) Uani d . 1
H H10A 0.5688 0.8170 0.5062 0.052 Uiso calc R 1
C C3 0.7235(2) 0.7837(2) 0.1379(3) 0.0451(6) Uani d . 1
H H3A 0.7653 0.8017 0.1195 0.054 Uiso calc R 1
C C5 0.79974(18) 0.8935(2) 0.3228(2) 0.0445(6) Uani d . 1
H H5A 0.8428 0.9131 0.3074 0.053 Uiso calc R 1
C C8 0.7417(2) 0.9363(2) 0.5518(2) 0.0449(6) Uani d . 1
H H8A 0.7866 0.9810 0.6057 0.054 Uiso calc R 1
C C2 0.6561(2) 0.7172(2) 0.0646(3) 0.0489(7) Uani d . 1
H H2B 0.6509 0.6904 -0.0045 0.059 Uiso calc R 1
C C9 0.6788(2) 0.9048(2) 0.5726(2) 0.0483(7) Uani d . 1
H H9A 0.6803 0.9276 0.6407 0.058 Uiso calc R 1
O O3 0.5490(2) 0.1707(2) 0.1850(3) 0.0854(9) Uani d U 1
H H3 0.5469 0.2299 0.2128 0.128 Uiso calc R 1
C C13 0.5394(4) 0.0875(3) 0.2471(5) 0.0972(14) Uani d U 1
H H13A 0.5887 0.0894 0.3272 0.117 Uiso calc R 1
H H13B 0.5419 0.0185 0.2125 0.117 Uiso calc R 1

loop_
_atom_site_aniso_label
_atom_site_aniso_U_11
_atom_site_aniso_U_22
_atom_site_aniso_U_33
_atom_site_aniso_U_12
_atom_site_aniso_U_13
_atom_site_aniso_U_23
Cd1 0.03050(15) 0.03271(14) 0.04268(16) 0.000 0.02275(12) 0.000
S1 0.0248(4) 0.0307(4) 0.0319(4) 0.000 0.0138(3) 0.000
N2 0.0369(12) 0.0342(11) 0.0384(11) -0.0013(9) 0.0233(10) -0.0006(8)
O2 0.0368(11) 0.0480(11) 0.0610(12) 0.0110(8) 0.0274(10) 0.0081(9)
O1 0.0569(13) 0.0443(10) 0.0405(10) -0.0012(9) 0.0231(10) 0.0085(8)
C4 0.0335(13) 0.0369(13) 0.0416(13) 0.0025(10) 0.0225(11) 0.0090(10)
C11 0.0316(12) 0.0272(11) 0.0336(11) 0.0030(9) 0.0176(10) 0.0049(9)
N1 0.0338(11) 0.0382(11) 0.0403(11) -0.0037(9) 0.0231(10) -0.0045(9)
C1 0.0431(16) 0.0474(15) 0.0453(15) -0.0064(12) 0.0270(13) -0.0110(12)
C12 0.0302(12) 0.0306(11) 0.0348(12) 0.0014(9) 0.0181(11) 0.0031(9)
C7 0.0360(14) 0.0313(11) 0.0345(12) 0.0013(10) 0.0137(11) 0.0039(10)
C6 0.0327(14) 0.0400(14) 0.0445(14) -0.0081(11) 0.0114(12) 0.0044(11)
C10 0.0513(17) 0.0429(14) 0.0449(15) -0.0010(12) 0.0319(14) -0.0011(11)
C3 0.0474(17) 0.0511(15) 0.0517(16) -0.0027(13) 0.0361(15) 0.0015(13)
C5 0.0326(14) 0.0510(15) 0.0508(16) -0.0035(12) 0.0223(13) 0.0093(13)
C8 0.0470(16) 0.0408(14) 0.0354(13) -0.0034(12) 0.0131(13) -0.0028(11)
C2 0.0608(19) 0.0523(16) 0.0478(16) -0.0026(14) 0.0380(16) -0.0056(13)
C9 0.0615(19) 0.0492(16) 0.0361(13) -0.0003(14) 0.0266(14) -0.0064(12)
O3 0.119(2) 0.0703(16) 0.1022(19) 0.0018(15) 0.0820(19) -0.0129(14)
C13 0.117(3) 0.065(2) 0.114(3) 0.022(2) 0.064(3) 0.003(2)

loop_
_atom_type_symbol
_atom_type_description
_atom_type_scat_dispersion_real
_atom_type_scat_dispersion_imag
_atom_type_scat_source
C C 0.0033 0.0016 'International Tables Vol C Tables 4.2.6.8 and 6.1.1.4'
H H 0.0000 0.0000 'International Tables Vol C Tables 4.2.6.8 and 6.1.1.4'
N N 0.0061 0.0033 'International Tables Vol C Tables 4.2.6.8 and 6.1.1.4'
O O 0.0106 0.0060 'International Tables Vol C Tables 4.2.6.8 and 6.1.1.4'
S S 0.1246 0.1234 'International Tables Vol C Tables 4.2.6.8 and 6.1.1.4'
Cd Cd -0.8075 1.2024 'International Tables Vol C Tables 4.2.6.8 and 6.1.1.4'

loop_
_geom_angle_atom_site_label_1
_geom_angle_atom_site_label_2
_geom_angle_atom_site_label_3
_geom_angle_site_symmetry_1
_geom_angle_site_symmetry_3
_geom_angle
_geom_angle_publ_flag
N1 Cd1 N1 2_655 . 155.47(10) ?
N1 Cd1 N2 2_655 . 93.18(7) ?
N1 Cd1 N2 . . 71.91(7) yes
N1 Cd1 N2 2_655 2_655 71.91(7) ?
N1 Cd1 N2 . 2_655 93.18(7) ?
N2 Cd1 N2 . 2_655 106.24(10) ?
N1 Cd1 O1 2_655 . 119.58(7) ?
N1 Cd1 O1 . . 82.79(7) ?
N2 Cd1 O1 . . 139.56(7) ?
N2 Cd1 O1 2_655 . 106.17(7) ?
N1 Cd1 O1 2_655 2_655 82.79(7) ?
N1 Cd1 O1 . 2_655 119.58(7) ?
N2 Cd1 O1 . 2_655 106.17(7) ?
N2 Cd1 O1 2_655 2_655 139.56(7) ?
O1 Cd1 O1 . 2_655 59.98(9) yes
N1 Cd1 S1 2_655 . 102.27(5) ?
N1 Cd1 S1 . . 102.27(5) ?
N2 Cd1 S1 . . 126.88(5) ?
N2 Cd1 S1 2_655 . 126.88(5) ?
O1 Cd1 S1 . . 29.99(4) ?
O1 Cd1 S1 2_655 . 29.99(4) ?
O2 S1 O2 2_655 . 110.38(17) yes
O2 S1 O1 2_655 2_655 110.73(11) ?
O2 S1 O1 . 2_655 109.76(11) ?
O2 S1 O1 2_655 . 109.76(11) ?
O2 S1 O1 . . 110.73(11) ?
O1 S1 O1 2_655 . 105.37(16) yes
O2 S1 Cd1 2_655 . 124.81(8) ?
O2 S1 Cd1 . . 124.81(8) ?
O1 S1 Cd1 2_655 . 52.68(8) ?
O1 S1 Cd1 . . 52.68(8) ?
C10 N2 C11 . . 118.4(2) ?
C10 N2 Cd1 . . 126.54(18) ?
C11 N2 Cd1 . . 115.10(15) ?
S1 O1 Cd1 . . 97.33(10) ?
C12 C4 C3 . . 117.2(2) ?
C12 C4 C5 . . 120.2(2) ?
C3 C4 C5 . . 122.6(2) ?
N2 C11 C7 . . 122.5(2) ?
N2 C11 C12 . . 118.8(2) ?
C7 C11 C12 . . 118.7(2) ?
C1 N1 C12 . . 118.7(2) ?
C1 N1 Cd1 . . 125.40(18) ?
C12 N1 Cd1 . . 115.86(15) ?
N1 C1 C2 . . 122.9(3) ?
N1 C1 H1A . . 118.6 ?
C2 C1 H1A . . 118.6 ?
N1 C12 C4 . . 122.3(2) ?
N1 C12 C11 . . 118.3(2) ?
C4 C12 C11 . . 119.4(2) ?
C11 C7 C8 . . 117.1(2) ?
C11 C7 C6 . . 120.1(2) ?
C8 C7 C6 . . 122.9(2) ?
C5 C6 C7 . . 121.2(2) ?
C5 C6 H6A . . 119.4 ?
C7 C6 H6A . . 119.4 ?
N2 C10 C9 . . 122.7(3) ?
N2 C10 H10A . . 118.6 ?
C9 C10 H10A . . 118.6 ?
C2 C3 C4 . . 120.1(2) ?
C2 C3 H3A . . 120.0 ?
C4 C3 H3A . . 120.0 ?
C6 C5 C4 . . 120.4(2) ?
C6 C5 H5A . . 119.8 ?
C4 C5 H5A . . 119.8 ?
C9 C8 C7 . . 120.0(3) ?
C9 C8 H8A . . 120.0 ?
C7 C8 H8A . . 120.0 ?
C3 C2 C1 . . 118.8(3) ?
C3 C2 H2B . . 120.6 ?
C1 C2 H2B . . 120.6 ?
C8 C9 C10 . . 119.4(3) ?
C8 C9 H9A . . 120.3 ?
C10 C9 H9A . . 120.3 ?
C13 O3 H3 . . 109.5 ?
O3 C13 C13 . 2_655 117.3(4) yes
O3 C13 H13A . . 108.0 ?
C13 C13 H13A 2_655 . 108.0 ?
O3 C13 H13B . . 108.0 ?
C13 C13 H13B 2_655 . 108.0 ?
H13A C13 H13B . . 107.2 ?

loop_
_geom_bond_atom_site_label_1
_geom_bond_atom_site_label_2
_geom_bond_site_symmetry_2
_geom_bond_distance
_geom_bond_publ_flag
Cd1 N1 2_655 2.327(2) ?
Cd1 N1 . 2.327(2) yes
Cd1 N2 . 2.343(2) yes
Cd1 N2 2_655 2.343(2) ?
Cd1 O1 . 2.361(2) yes
Cd1 O1 2_655 2.361(2) ?
Cd1 S1 . 2.9449(9) ?
S1 O2 2_655 1.4548(19) ?
S1 O2 . 1.4548(19) yes
S1 O1 2_655 1.4841(18) ?
S1 O1 . 1.4841(18) yes
N2 C10 . 1.331(3) ?
N2 C11 . 1.354(3) ?
C4 C12 . 1.403(3) ?
C4 C3 . 1.413(4) ?
C4 C5 . 1.425(4) ?
C11 C7 . 1.407(3) ?
C11 C12 . 1.447(3) ?
N1 C1 . 1.329(3) ?
N1 C12 . 1.355(3) ?
C1 C2 . 1.395(4) ?
C1 H1A . 0.9300 ?
C7 C8 . 1.412(4) ?
C7 C6 . 1.424(4) ?
C6 C5 . 1.351(4) ?
C6 H6A . 0.9300 ?
C10 C9 . 1.394(4) ?
C10 H10A . 0.9300 ?
C3 C2 . 1.363(4) ?
C3 H3A . 0.9300 ?
C5 H5A . 0.9300 ?
C8 C9 . 1.352(4) ?
C8 H8A . 0.9300 ?
C2 H2B . 0.9300 ?
C9 H9A . 0.9300 ?
O3 C13 . 1.372(5) yes
O3 H3 . 0.8200 ?
C13 C13 2_655 1.460(10) yes
C13 H13A . 0.9700 ?
C13 H13B . 0.9700 ?

loop_
_geom_hbond_atom_site_label_D
_geom_hbond_atom_site_label_H
_geom_hbond_atom_site_label_A
_geom_hbond_distance_DH
_geom_hbond_distance_HA
_geom_hbond_distance_DA
_geom_hbond_angle_DHA
O3 H3 O2 0.82 2.01 2.807(3) 164

loop_
_geom_torsion_atom_site_label_1
_geom_torsion_atom_site_label_2
_geom_torsion_atom_site_label_3
_geom_torsion_atom_site_label_4
_geom_torsion_site_symmetry_1
_geom_torsion_site_symmetry_3
_geom_torsion_site_symmetry_4
_geom_torsion
N1 Cd1 S1 O2 2_655 . 2_655 40.03(11)
N1 Cd1 S1 O2 . . 2_655 -139.97(11)
N2 Cd1 S1 O2 . . 2_655 143.57(11)
N2 Cd1 S1 O2 2_655 . 2_655 -36.43(11)
O1 Cd1 S1 O2 . . 2_655 -89.30(14)
O1 Cd1 S1 O2 2_655 . 2_655 90.70(14)
N1 Cd1 S1 O2 2_655 . . -139.97(11)
N1 Cd1 S1 O2 . . . 40.03(11)
N2 Cd1 S1 O2 . . . -36.43(11)
N2 Cd1 S1 O2 2_655 . . 143.57(11)
O1 Cd1 S1 O2 . . . 90.70(14)
O1 Cd1 S1 O2 2_655 . . -89.30(14)
N1 Cd1 S1 O1 2_655 . 2_655 -50.67(12)
N1 Cd1 S1 O1 . . 2_655 129.33(12)
N2 Cd1 S1 O1 . . 2_655 52.87(12)
N2 Cd1 S1 O1 2_655 . 2_655 -127.13(12)
O1 Cd1 S1 O1 . . 2_655 180.0
N1 Cd1 S1 O1 2_655 . . 129.33(12)
N1 Cd1 S1 O1 . . . -50.67(12)
N2 Cd1 S1 O1 . . . -127.13(12)
N2 Cd1 S1 O1 2_655 . . 52.87(12)
O1 Cd1 S1 O1 2_655 . . 180.0
N1 Cd1 N2 C10 2_655 . . 20.9(2)
N1 Cd1 N2 C10 . . . -179.0(2)
N2 Cd1 N2 C10 2_655 . . 93.0(2)
O1 Cd1 N2 C10 . . . -125.0(2)
O1 Cd1 N2 C10 2_655 . . -62.5(2)
S1 Cd1 N2 C10 . . . -87.0(2)
N1 Cd1 N2 C11 2_655 . . -159.88(16)
N1 Cd1 N2 C11 . . . 0.23(15)
N2 Cd1 N2 C11 2_655 . . -87.80(16)
O1 Cd1 N2 C11 . . . 54.3(2)
O1 Cd1 N2 C11 2_655 . . 116.71(16)
S1 Cd1 N2 C11 . . . 92.20(16)
O2 S1 O1 Cd1 2_655 . . 119.26(10)
O2 S1 O1 Cd1 . . . -118.62(11)
O1 S1 O1 Cd1 2_655 . . 0.0
N1 Cd1 O1 S1 2_655 . . -60.35(12)
N1 Cd1 O1 S1 . . . 130.37(11)
N2 Cd1 O1 S1 . . . 79.50(14)
N2 Cd1 O1 S1 2_655 . . -138.39(9)
O1 Cd1 O1 S1 2_655 . . 0.0
C10 N2 C11 C7 . . . 0.5(3)
Cd1 N2 C11 C7 . . . -178.85(17)
C10 N2 C11 C12 . . . 179.5(2)
Cd1 N2 C11 C12 . . . 0.2(3)
N1 Cd1 N1 C1 2_655 . . -126.0(2)
N2 Cd1 N1 C1 . . . 179.1(2)
N2 Cd1 N1 C1 2_655 . . -74.8(2)
O1 Cd1 N1 C1 . . . 31.1(2)
O1 Cd1 N1 C1 2_655 . . 80.4(2)
S1 Cd1 N1 C1 . . . 54.0(2)
N1 Cd1 N1 C12 2_655 . . 54.28(16)
N2 Cd1 N1 C12 . . . -0.62(16)
N2 Cd1 N1 C12 2_655 . . 105.43(17)
O1 Cd1 N1 C12 . . . -148.66(18)
O1 Cd1 N1 C12 2_655 . . -99.33(17)
S1 Cd1 N1 C12 . . . -125.72(16)
C12 N1 C1 C2 . . . -0.2(4)
Cd1 N1 C1 C2 . . . -180.0(2)
C1 N1 C12 C4 . . . -0.8(4)
Cd1 N1 C12 C4 . . . 178.95(17)
C1 N1 C12 C11 . . . -178.8(2)
Cd1 N1 C12 C11 . . . 0.9(3)
C3 C4 C12 N1 . . . 0.9(4)
C5 C4 C12 N1 . . . -178.0(2)
C3 C4 C12 C11 . . . 178.9(2)
C5 C4 C12 C11 . . . 0.0(3)
N2 C11 C12 N1 . . . -0.7(3)
C7 C11 C12 N1 . . . 178.3(2)
N2 C11 C12 C4 . . . -178.8(2)
C7 C11 C12 C4 . . . 0.2(3)
N2 C11 C7 C8 . . . -0.2(3)
C12 C11 C7 C8 . . . -179.2(2)
N2 C11 C7 C6 . . . 178.8(2)
C12 C11 C7 C6 . . . -0.2(3)
C11 C7 C6 C5 . . . -0.1(4)
C8 C7 C6 C5 . . . 178.9(3)
C11 N2 C10 C9 . . . -0.6(4)
Cd1 N2 C10 C9 . . . 178.7(2)
C12 C4 C3 C2 . . . 0.0(4)
C5 C4 C3 C2 . . . 178.9(3)
C7 C6 C5 C4 . . . 0.3(4)
C12 C4 C5 C6 . . . -0.2(4)
C3 C4 C5 C6 . . . -179.1(3)
C11 C7 C8 C9 . . . -0.1(4)
C6 C7 C8 C9 . . . -179.0(3)
C4 C3 C2 C1 . . . -0.9(4)
N1 C1 C2 C3 . . . 1.1(5)
C7 C8 C9 C10 . . . 0.0(4)
N2 C10 C9 C8 . . . 0.3(4)
O3 C13 C13 O3 . 2_655 2_655 -67.3(9)
